data_2000852
loop_
_publ_author_name
'Bideau, J.-P.'
'Cotrait, M.'
'Buisson, J.-P.'
'Demerseman, P.'

_publ_section_title
;
 Structure cristalline du
 [1]benzopyrano[6,5,4-<i>def</i>][1]benzopyrane (1,6-dioxapyr\`ene)
;
_journal_issue 6
_journal_name_full 'Acta Crystallographica Section C'
_journal_page_first 1129
_journal_page_last 1131
_journal_paper_doi 10.1107/S0108270191012647
_journal_volume 48
_journal_year 1992
_chemical_formula_sum 'C14 H8 O2'
_chemical_formula_weight 208.2
_space_group_IT_number 14
_space_group_name_Hall '-P 2yn'
_space_group_name_H-M_alt 'P 1 21/n 1'
_symmetry_cell_setting monoclinic
_symmetry_space_group_name_Hall '-P 2yn'
_symmetry_space_group_name_H-M 'P 1 21/n 1'
_cell_angle_alpha 90
_cell_angle_beta 93.127(3)
_cell_angle_gamma 90
_cell_formula_units_Z 2
_cell_length_a 9.027(4)
_cell_length_b 3.9220(10)
_cell_length_c 13.396(6)
_cell_volume 473.6(3)
_diffrn_radiation_type Cu
_diffrn_radiation_wavelength 1.54178
_exptl_absorpt_coefficient_mu 0.747
_exptl_crystal_density_diffrn 1.461
_exptl_crystal_F_000 216
_cod_data_source_file pa0245.cif
_cod_data_source_block pa0245a
_cod_original_cell_volume 473.6
_cod_database_code 2000852

loop_
_space_group_symop_id
_space_group_symop_operation_xyz
1 x,y,z
2 -x+1/2,y+1/2,-z+1/2
3 -x,-y,-z
4 x+1/2,-y+1/2,z+1/2

loop_
_atom_site_label
_atom_site_fract_x
_atom_site_fract_y
_atom_site_fract_z
O(1) .6700(10) .116(2) 1.0236(6)
C(2) .6470(10) .271(3) .9323(8)
C(3) .7500(10) .326(3) .8693(8)
C(4) .9020(10) .225(3) .8913(7)
C(5) .9280(10) .059(2) .9848(7)
C(6) .8140(10) .003(3) 1.0496(8)
C(7) 1.0190(10) .267(3) .8315(7)
C(8) 1.1630(10) .161(3) .8594(8)
H(21) .539(10) .29(3) .923(7)
H(31) .728(10) .44(3) .806(6)
H(71) 1.002(10) .35(3) .768(6)
H(81) 1.258(10) .23(3) .814(6)

loop_
_geom_bond_atom_site_label_1
_geom_bond_atom_site_label_2
_geom_bond_distance
O(1) C(2) 1.370(10)
C(3) C(4) 1.440(10)
C(4) C(7) 1.370(10)
C(6) C(8') 1.380(10)
O(1) C(6) 1.400(10)
C(4) C(5) 1.420(10)
C(7) C(8) 1.400(10)
C(6') C(8) 1.380(10)
C(2) C(3) 1.310(10)
C(5) C(6) 1.400(10)
C(5) C(5') 1.420(10)
